data_8100085
loop_
_publ_author_name
'Mi, Jin-Xiao'
'Zhou, Xi'
'Zhang, Hui'
'Mao, Shao-Yu'
'Zhao, Jing-Tai'

_publ_section_title
;
Crystal structure of dicesium aquapentachlorochromate(III), Cs~2~
[CrCl~5~(H~2~O)]
;
_journal_issue 2
_journal_name_full 'Zeitschrift f\"ur Kristallographie - New Crystal Structures'
_journal_page_first 95
_journal_page_last 96
_journal_volume 219
_journal_year 2004
_chemical_formula_sum 'Cl10 Cr2 Cs4 H4 O2'
_chemical_formula_weight 1026.17
_space_group_IT_number 63
_symmetry_cell_setting orthorhombic
_symmetry_Int_Tables_number 63
_symmetry_space_group_name_Hall '-C 2c 2'
_symmetry_space_group_name_H-M 'C m c m'
_cell_angle_alpha 90
_cell_angle_beta 90
_cell_angle_gamma 90
_cell_formula_units_Z 2
_cell_length_a 7.4297(6)
_cell_length_b 17.2341(11)
_cell_length_c 8.0121(6)
_cell_measurement_temperature 295(2)
_cell_volume 1025.90(13)
_diffrn_ambient_temperature 295(2)
_exptl_crystal_density_diffrn 3.322
_cod_original_formula_sum 'H4 Cl10 Cr2 Cs4 O2'
_cod_database_code 8100085

loop_
_symmetry_equiv_pos_as_xyz
'x, y, z'
'-x, -y, z+1/2'
'x, -y, -z'
'-x, y, -z+1/2'
'x+1/2, y+1/2, z'
'-x+1/2, -y+1/2, z+1/2'
'x+1/2, -y+1/2, -z'
'-x+1/2, y+1/2, -z+1/2'
'-x, -y, -z'
'x, y, -z-1/2'
'-x, y, z'
'x, -y, z-1/2'
'-x+1/2, -y+1/2, -z'
'x+1/2, y+1/2, -z-1/2'
'-x+1/2, y+1/2, z'
'x+1/2, -y+1/2, z-1/2'

loop_
_atom_site_label
_atom_site_type_symbol
_atom_site_fract_x
_atom_site_fract_y
_atom_site_fract_z
_atom_site_U_iso_or_equiv
_atom_site_adp_type
_atom_site_occupancy
_atom_site_symmetry_multiplicity
_atom_site_Wyckoff_symbol
_atom_site_calc_flag
_atom_site_refinement_flags
_atom_site_disorder_assembly
_atom_site_disorder_group
Cs1 Cs 0.0000 0.46826(4) 0.7500 0.03057(17) Uani 1 4 c d S . .
Cs2 Cs 0.0000 0.24639(4) 0.2500 0.03608(19) Uani 1 4 c d S . .
Cr1 Cr 0.5000 0.61625(7) 0.7500 0.0190(3) Uani 1 4 c d S . .
Cl1 Cl 0.0000 0.24975(12) 0.7500 0.0322(5) Uani 1 4 c d S . .
Cl2 Cl 0.27837(16) 0.61069(7) 0.54182(16) 0.0341(3) Uani 1 16 h d . . .
O1 O 0.5000 0.4972(4) 0.7500 0.0320(16) Uani 1 4 c d SD . .
H1 H 0.5000 0.473(5) 0.663(6) 0.03(2) Uiso 1 8 f d SD . .

loop_
_atom_site_aniso_label
_atom_site_aniso_U_11
_atom_site_aniso_U_22
_atom_site_aniso_U_33
_atom_site_aniso_U_23
_atom_site_aniso_U_13
_atom_site_aniso_U_12
Cs1 0.0320(3) 0.0378(3) 0.0219(3) 0.000 0.000 0.000
Cs2 0.0337(3) 0.0282(3) 0.0464(4) 0.000 0.000 0.000
Cr1 0.0211(6) 0.0186(6) 0.0174(6) 0.000 0.000 0.000
Cl1 0.0333(11) 0.0216(9) 0.0416(14) 0.000 0.000 0.000
Cl2 0.0328(6) 0.0375(6) 0.0321(6) 0.0013(5) -0.0131(4) -0.0053(4)
O1 0.066(5) 0.011(2) 0.020(3) 0.000 0.000 0.000

loop_
_geom_bond_atom_site_label_1
_geom_bond_atom_site_label_2
_geom_bond_distance
_geom_bond_site_symmetry_2
_geom_bond_publ_flag
Cs1 Cl2 3.4052(12) 9_566 ?
Cs1 Cl2 3.4052(12) 12_566 ?
Cs1 Cl2 3.4052(12) 2_565 ?
Cs1 Cl2 3.4052(12) 3_566 ?
Cs1 Cl2 3.6173(14) 10_557 ?
Cs1 Cl2 3.6173(14) . ?
Cs1 Cl2 3.6173(14) 4_556 ?
Cs1 Cl2 3.6173(14) 11 ?
Cs1 O1 3.7481(9) . ?
Cs1 O1 3.7481(9) 1_455 ?
Cs1 Cl1 3.766(2) . ?
Cs1 Cs1 4.1528(5) 9_567 ?
Cs2 Cl2 3.6229(14) 3_566 ?
Cs2 Cl2 3.6229(14) 9_566 ?
Cs2 Cl2 3.6229(14) 12_565 ?
Cs2 Cl2 3.6229(14) 2_564 ?
Cs2 Cl2 3.6943(13) 14_446 ?
Cs2 Cl2 3.6943(13) 8_545 ?
Cs2 Cl2 3.6943(13) 15_545 ?
Cs2 Cl2 3.6943(13) 5_445 ?
Cs2 Cl1 3.7154(3) 13_556 ?
Cs2 Cl1 3.7154(3) 13_456 ?
Cs2 Cl1 4.0065(3) . ?
Cs2 Cl1 4.0065(3) 1_554 ?
Cr1 O1 2.052(6) . ?
Cr1 Cl1 2.301(3) 5 ?
Cr1 Cl2 2.3458(12) . ?
Cr1 Cl2 2.3458(12) 4_656 ?
Cr1 Cl2 2.3458(12) 10_557 ?
Cr1 Cl2 2.3458(12) 11_655 ?
Cl1 Cr1 2.301(3) 5_445 ?
Cl1 Cs2 3.7154(3) 13_556 ?
Cl1 Cs2 3.7154(3) 13_456 ?
Cl1 Cs2 4.0065(3) 1_556 ?
Cl2 Cs1 3.4052(12) 9_566 ?
Cl2 Cs2 3.6229(14) 9_566 ?
Cl2 Cs2 3.6943(13) 5 ?
O1 Cs1 3.7481(9) 1_655 ?
O1 H1 0.81(2) . ?
